data_7130075
loop_
_publ_author_name
'Misra, Rajkumar'
'Vijayakanth, Thangavel'
'Shimon, Linda J. W.'
'Adler-Abramovich, Lihi'

_publ_section_title
;
 Atomic insight into short helical peptide comprised of consecutive
 multiple aromatic residues
;
_journal_name_full 'Chemical Communications'
_journal_paper_doi 10.1039/D2CC01038K
_journal_year 2022
_chemical_absolute_configuration syn
_chemical_formula_moiety '2(C55 H63 N8 O8), H2 O'
_chemical_formula_sum 'C110 H128 N16 O17'
_chemical_formula_weight 1946.28
_space_group_crystal_system orthorhombic
_space_group_IT_number 20
_space_group_name_Hall 'C 2c 2'
_space_group_name_H-M_alt 'C 2 2 21'
_atom_sites_solution_hydrogens mixed
_audit_creation_method SHELXL-2013
_audit_update_record
;
2021-11-20 deposited with the CCDC.	2022-05-03 downloaded from the CCDC.
;
_cell_angle_alpha 90
_cell_angle_beta 90
_cell_angle_gamma 90
_cell_formula_units_Z 4
_cell_length_a 14.93847(11)
_cell_length_b 29.7180(3)
_cell_length_c 27.4444(2)
_cell_measurement_reflns_used 36684
_cell_measurement_temperature 100(2)
_cell_measurement_theta_max 79.6120
_cell_measurement_theta_min 4.6300
_cell_volume 12183.71(18)
_computing_cell_refinement 'CrysAlisPro 1.171.40.69a (Rigaku OD, 2020)'
_computing_data_collection 'CrysAlisPro 1.171.40.69a (Rigaku OD, 2020)'
_computing_data_reduction 'CrysAlisPro 1.171.40.69a (Rigaku OD, 2020)'
_computing_molecular_graphics 'Olex2 (Dolomanov 2016)'
_computing_structure_refinement 'SHELXL-2013 (Sheldrick, 2013)'
_computing_structure_solution 'SHELXT-2016/4 (Sheldrick, 2016)'
_diffrn_ambient_temperature 100(2)
_diffrn_measured_fraction_theta_full 0.995
_diffrn_measured_fraction_theta_max 0.987
_diffrn_measurement_device_type 'XtaLAB AFC12 (RINC): Kappa dual home/near'
_diffrn_measurement_method '\w scans'
_diffrn_radiation_type CuK\a
_diffrn_radiation_wavelength 1.54184
_diffrn_reflns_av_R_equivalents 0.0213
_diffrn_reflns_av_unetI/netI 0.0184
_diffrn_reflns_Laue_measured_fraction_full 0.995
_diffrn_reflns_Laue_measured_fraction_max 0.987
_diffrn_reflns_limit_h_max 18
_diffrn_reflns_limit_h_min -14
_diffrn_reflns_limit_k_max 37
_diffrn_reflns_limit_k_min -37
_diffrn_reflns_limit_l_max 34
_diffrn_reflns_limit_l_min -34
_diffrn_reflns_number 52855
_diffrn_reflns_point_group_measured_fraction_full 0.997
_diffrn_reflns_point_group_measured_fraction_max 0.976
_diffrn_reflns_theta_full 67.684
_diffrn_reflns_theta_max 80.272
_diffrn_reflns_theta_min 3.683
_diffrn_source 'micro-focus sealed X-ray tube'
_exptl_absorpt_coefficient_mu 0.588
_exptl_absorpt_correction_T_max 1.000
_exptl_absorpt_correction_T_min 0.406
_exptl_absorpt_correction_type gaussian
_exptl_absorpt_process_details
;
CrysAlisPro 1.171.40.69a (Rigaku Oxford Diffraction, 2020)
Numerical absorption correction based on gaussian integration over
			a multifaceted crystal model
Empirical absorption correction using spherical harmonics,
 implemented in SCALE3 ABSPACK scaling algorithm.
;
_exptl_crystal_colour colourless
_exptl_crystal_density_diffrn 1.061
_exptl_crystal_description plate
_exptl_crystal_F_000 4144
_exptl_crystal_size_max 0.200
_exptl_crystal_size_mid 0.120
_exptl_crystal_size_min 0.040
_platon_squeeze_details
;
;
_refine_diff_density_max 0.401
_refine_diff_density_min -0.271
_refine_diff_density_rms 0.059
_refine_ls_abs_structure_details
;
 Flack x determined using 5321 quotients [(I+)-(I-)]/[(I+)+(I-)]
 (Parsons and Flack (2004), Acta Cryst. A60, s61).
;
_refine_ls_abs_structure_Flack 0.04(4)
_refine_ls_extinction_coef 0.00039(10)
_refine_ls_extinction_expression Fc^*^=kFc[1+0.001xFc^2^\l^3^/sin(2\q)]^-1/4^
_refine_ls_extinction_method SHELXL
_refine_ls_goodness_of_fit_ref 1.107
_refine_ls_hydrogen_treatment mixed
_refine_ls_matrix_type full
_refine_ls_number_parameters 608
_refine_ls_number_reflns 13016
_refine_ls_number_restraints 60
_refine_ls_restrained_S_all 1.161
_refine_ls_R_factor_all 0.0875
_refine_ls_R_factor_gt 0.0848
_refine_ls_shift/su_max 0.024
_refine_ls_shift/su_mean 0.001
_refine_ls_structure_factor_coef Fsqd
_refine_ls_weighting_details 'w=1/[\s^2^(Fo^2^)+(0.1625P)^2^+6.3241P] where P=(Fo^2^+2Fc^2^)/3'
_refine_ls_weighting_scheme calc
_refine_ls_wR_factor_gt 0.2528
_refine_ls_wR_factor_ref 0.2574
_reflns_Friedel_coverage 0.833
_reflns_Friedel_fraction_full 0.999
_reflns_Friedel_fraction_max 0.963
_reflns_number_gt 12202
_reflns_number_total 13016
_reflns_threshold_expression 'I > 2\s(I)'
_cod_data_source_file d2cc01038k2.cif
_cod_data_source_block lihi10-sr
_cod_database_code 7130075
_shelx_space_group_comment
;
The symmetry employed for this shelxl refinement is uniquely defined
by the following loop, which should always be used as a source of
symmetry information in preference to the above space-group names.
They are only intended as comments.
;
_shelx_estimated_absorpt_t_min 0.891
_shelx_estimated_absorpt_t_max 0.977
_oxdiff_exptl_absorpt_empirical_full_min 0.755
_oxdiff_exptl_absorpt_empirical_full_max 1.971
_oxdiff_exptl_absorpt_empirical_details
;
Empirical correction (ABSPACK) includes:
- Absorption correction using spherical harmonics
- Frame scaling
;
_shelxl_version_number 2013-4

loop_
_space_group_symop_operation_xyz
'x, y, z'
'-x, -y, z+1/2'
'-x, y, -z+1/2'
'x, -y, -z'
'x+1/2, y+1/2, z'
'-x+1/2, -y+1/2, z+1/2'
'-x+1/2, y+1/2, -z+1/2'
'x+1/2, -y+1/2, -z'

loop_
_atom_site_label
_atom_site_type_symbol
_atom_site_fract_x
_atom_site_fract_y
_atom_site_fract_z
_atom_site_U_iso_or_equiv
_atom_site_adp_type
_atom_site_occupancy
_atom_site_site_symmetry_order
_atom_site_calc_flag
_atom_site_refinement_flags_posn
_atom_site_refinement_flags_adp
_atom_site_refinement_flags_occupancy
_atom_site_disorder_assembly
_atom_site_disorder_group
O1 O 1.2940(6) 1.1796(2) 1.41731(16) 0.174(4) Uani 1 1 d . . . . .
O2 O 1.4327(3) 1.2586(4) 1.43775(13) 0.177(4) Uani 1 1 d . U . . .
O3 O 1.2689(3) 1.31907(18) 1.51457(13) 0.0931(13) Uani 1 1 d . . . . .
O4 O 1.28587(18) 1.24164(11) 1.59866(9) 0.0571(7) Uani 1 1 d . . . . .
O5 O 1.5446(3) 1.26342(13) 1.60776(12) 0.0749(10) Uani 1 1 d . . . . .
O6 O 1.4725(2) 1.37306(12) 1.65385(12) 0.0670(8) Uani 1 1 d . . . . .
O7 O 1.2380(2) 1.31856(14) 1.74017(12) 0.0755(10) Uani 1 1 d . . . . .
O8 O 1.2807(2) 1.21580(13) 1.80587(10) 0.0672(8) Uani 1 1 d . . . . .
N1 N 1.3336(5) 1.1990(3) 1.34142(17) 0.132(3) Uani 1 1 d . . . . .
H1 H 1.3512 1.1831 1.3170 0.158 Uiso 1 1 d R U . . .
N2 N 1.3161(3) 1.2828(2) 1.39377(14) 0.0941(19) Uani 1 1 d . . . . .
H2 H 1.2828 1.2796 1.3675 0.113 Uiso 1 1 calc R U . . .
N3 N 1.2246(2) 1.25594(19) 1.47683(11) 0.0723(12) Uani 1 1 d . . . . .
H3 H 1.2117 1.2425 1.4491 0.087 Uiso 1 1 calc R U . . .
N4 N 1.36631(19) 1.22145(11) 1.53242(10) 0.0481(7) Uani 1 1 d . . . . .
H4 H 1.3665 1.2163 1.5008 0.058 Uiso 1 1 calc R U . . .
N5 N 1.4581(2) 1.29973(11) 1.55385(11) 0.0502(7) Uani 1 1 d . . . . .
H5 H 1.4233 1.2977 1.5281 0.060 Uiso 1 1 calc R U . . .
N6 N 1.3485(2) 1.33948(12) 1.62399(13) 0.0515(7) Uani 1 1 d . . . . .
H6 H 1.3262 1.3234 1.5999 0.062 Uiso 1 1 calc R U . . .
N7 N 1.3267(2) 1.27370(11) 1.69471(10) 0.0477(6) Uani 1 1 d . . . . .
H7 H 1.3680 1.2732 1.6719 0.057 Uiso 1 1 calc R U . . .
N8 N 1.3948(2) 1.26302(12) 1.78936(11) 0.0528(7) Uani 1 1 d . . . . .
H8A H 1.4109 1.2648 1.8201 0.063 Uiso 1 1 calc R U . . .
H8B H 1.4247 1.2781 1.7670 0.063 Uiso 1 1 calc R U . . .
C1 C 1.2064(11) 1.1505(5) 1.3520(5) 0.181(8) Uani 1 1 d . . . . .
H1A H 1.2012 1.1211 1.3680 0.271 Uiso 1 1 calc R U . . .
H1B H 1.2172 1.1462 1.3171 0.271 Uiso 1 1 calc R U . . .
H1C H 1.1508 1.1675 1.3566 0.271 Uiso 1 1 calc R U . . .
C2 C 1.2773(10) 1.1742(5) 1.3723(3) 0.160(7) Uani 1 1 d . . . . .
C3 C 1.4096(5) 1.2223(4) 1.3570(2) 0.131(3) Uani 1 1 d . U . . .
C4 C 1.3872(4) 1.2558(4) 1.40003(17) 0.140(4) Uani 1 1 d . . . . .
C5 C 1.4436(4) 1.2548(6) 1.3152(2) 0.180(7) Uani 1 1 d . . . . .
H5A H 1.4625 1.2369 1.2870 0.271 Uiso 1 1 calc R U . . .
H5B H 1.4944 1.2725 1.3272 0.271 Uiso 1 1 calc R U . . .
H5C H 1.3950 1.2751 1.3056 0.271 Uiso 1 1 calc R U . . .
C6 C 1.4883(7) 1.1923(6) 1.3731(3) 0.205(6) Uani 1 1 d . U . . .
H6A H 1.5360 1.2111 1.3866 0.308 Uiso 1 1 calc R U . . .
H6B H 1.5112 1.1756 1.3449 0.308 Uiso 1 1 calc R U . . .
H6C H 1.4676 1.1710 1.3980 0.308 Uiso 1 1 calc R U . . .
C7 C 1.2929(3) 1.3169(3) 1.42908(17) 0.0884(19) Uani 1 1 d . . . . .
H7A H 1.3489 1.3339 1.4365 0.106 Uiso 1 1 calc R U . . .
C8 C 1.2613(3) 1.2962(3) 1.47668(17) 0.0805(16) Uani 1 1 d . . . . .
C9 C 1.2268(4) 1.3503(2) 1.4078(2) 0.0828(16) Uani 1 1 d . . . . .
H9A H 1.2044 1.3699 1.4344 0.099 Uiso 1 1 calc R U . . .
H9B H 1.1750 1.3336 1.3945 0.099 Uiso 1 1 calc R U . . .
C10 C 1.2654(5) 1.3800(2) 1.3677(2) 0.104(2) Uani 1 1 d G . . . .
C15 C 1.3480(5) 1.4013(3) 1.3706(3) 0.298(16) Uani 1 1 d G U . . .
H15 H 1.3839 1.3980 1.3989 0.358 Uiso 1 1 calc R U . . .
C14 C 1.3783(6) 1.4275(3) 1.3319(4) 0.218(9) Uani 1 1 d G . . . .
H14 H 1.4348 1.4420 1.3339 0.261 Uiso 1 1 calc R U . . .
C13 C 1.3259(8) 1.4323(3) 1.2904(3) 0.228(10) Uani 1 1 d G . . . .
H13 H 1.3466 1.4502 1.2640 0.274 Uiso 1 1 calc R U . . .
C12 C 1.2432(9) 1.4110(4) 1.2875(3) 0.233(11) Uani 1 1 d G . . . .
H12 H 1.2074 1.4143 1.2591 0.280 Uiso 1 1 calc R U . . .
C11 C 1.2130(6) 1.3849(3) 1.3262(3) 0.201(8) Uani 1 1 d G . . . .
H11 H 1.1564 1.3703 1.3242 0.242 Uiso 1 1 calc R U . . .
C16 C 1.2054(3) 1.23353(19) 1.52327(13) 0.0627(11) Uani 1 1 d . . . . .
H16 H 1.1580 1.2511 1.5406 0.075 Uiso 1 1 calc R U . . .
C17 C 1.2894(2) 1.23316(15) 1.55498(12) 0.0518(8) Uani 1 1 d . . . . .
C18 C 1.1708(3) 1.1865(2) 1.51446(15) 0.0759(15) Uani 1 1 d . . . . .
H18A H 1.1121 1.1883 1.4978 0.091 Uiso 1 1 calc R U . . .
H18B H 1.2127 1.1705 1.4925 0.091 Uiso 1 1 calc R U . . .
C19 C 1.1604(4) 1.1598(3) 1.5605(2) 0.0874(18) Uani 1 1 d . . . . .
C20 C 1.2275(8) 1.1314(3) 1.5756(3) 0.118(3) Uani 1 1 d . . . . .
H20 H 1.2800 1.1286 1.5563 0.141 Uiso 1 1 calc R U . . .
C21 C 1.2208(11) 1.1072(4) 1.6175(5) 0.147(5) Uani 1 1 d . . . . .
H21 H 1.2688 1.0880 1.6266 0.176 Uiso 1 1 calc R U . . .
C22 C 1.1507(18) 1.1095(5) 1.6456(5) 0.183(9) Uani 1 1 d . . . . .
H22 H 1.1484 1.0928 1.6751 0.219 Uiso 1 1 calc R U . . .
C23 C 1.0835(11) 1.1352(6) 1.6328(4) 0.171(7) Uani 1 1 d . . . . .
H23 H 1.0310 1.1355 1.6524 0.205 Uiso 1 1 calc R U . . .
C24 C 1.0871(6) 1.1630(4) 1.5896(2) 0.132(4) Uani 1 1 d . . . . .
H24 H 1.0395 1.1829 1.5818 0.158 Uiso 1 1 calc R U . . .
C25 C 1.4486(2) 1.21733(14) 1.56013(13) 0.0489(8) Uani 1 1 d . . . . .
H25 H 1.4334 1.2007 1.5907 0.059 Uiso 1 1 calc R U . . .
C26 C 1.4884(2) 1.26203(14) 1.57531(13) 0.0499(8) Uani 1 1 d . . . . .
C27 C 1.5146(3) 1.18801(17) 1.53196(18) 0.0685(11) Uani 1 1 d . . . . .
H27A H 1.5748 1.1907 1.5467 0.082 Uiso 1 1 calc R U . . .
H27B H 1.5183 1.1986 1.4978 0.082 Uiso 1 1 calc R U . . .
C28 C 1.4850(3) 1.13921(11) 1.53282(15) 0.0826(15) Uani 1 1 d G . . . .
C29 C 1.4949(4) 1.11406(15) 1.57518(15) 0.0938(17) Uani 1 1 d G . . . .
H29 H 1.5224 1.1271 1.6030 0.113 Uiso 1 1 calc R U . . .
C30 C 1.4646(5) 1.06987(14) 1.57680(19) 0.117(3) Uani 1 1 d G . . . .
H30 H 1.4713 1.0527 1.6057 0.140 Uiso 1 1 calc R U . . .
C31 C 1.4243(7) 1.05083(12) 1.5360(3) 0.195(8) Uani 1 1 d G . . . .
H31 H 1.4036 1.0206 1.5372 0.234 Uiso 1 1 calc R U . . .
C32 C 1.4144(7) 1.07598(17) 1.4937(2) 0.249(12) Uani 1 1 d G . . . .
H32 H 1.3869 1.0630 1.4658 0.299 Uiso 1 1 calc R U . . .
C33 C 1.4448(6) 1.12017(15) 1.49207(15) 0.165(6) Uani 1 1 d G . . . .
H33 H 1.4380 1.1374 1.4631 0.198 Uiso 1 1 calc R U . . .
C34 C 1.4820(3) 1.34380(15) 1.57258(16) 0.0570(9) Uani 1 1 d . . . . .
H34 H 1.5479 1.3436 1.5792 0.068 Uiso 1 1 calc R U . . .
C35 C 1.4342(3) 1.35340(14) 1.62085(16) 0.0544(8) Uani 1 1 d . . . . .
C36 C 1.4639(4) 1.38015(18) 1.5343(2) 0.0756(13) Uani 1 1 d . . . . .
H36 H 1.4323 1.3743 1.5049 0.091 Uiso 1 1 calc R U . . .
C37 C 1.4985(6) 1.42338(14) 1.54624(19) 0.153(4) Uani 1 1 d G U . . .
C38 C 1.5902(6) 1.4310(2) 1.5437(2) 0.176(5) Uani 1 1 d G U . . .
H38 H 1.6294 1.4073 1.5346 0.211 Uiso 1 1 calc R U . . .
C39 C 1.6245(8) 1.4733(3) 1.5544(3) 0.274(8) Uani 1 1 d G U . . .
H39 H 1.6872 1.4785 1.5526 0.328 Uiso 1 1 calc R U . . .
C40 C 1.5672(10) 1.50804(19) 1.5677(3) 0.278(8) Uani 1 1 d G U . . .
H40 H 1.5906 1.5370 1.5750 0.333 Uiso 1 1 calc R U . . .
C41 C 1.4755(10) 1.50043(18) 1.5703(3) 0.286(9) Uani 1 1 d G U . . .
H41 H 1.4363 1.5242 1.5794 0.343 Uiso 1 1 calc R U . . .
C42 C 1.4411(7) 1.4581(2) 1.5596(3) 0.216(6) Uani 1 1 d G U . . .
H42 H 1.3785 1.4529 1.5613 0.259 Uiso 1 1 calc R U . . .
C43 C 1.2912(2) 1.34983(14) 1.66529(14) 0.0525(8) Uani 1 1 d . . . . .
H43 H 1.3158 1.3772 1.6817 0.063 Uiso 1 1 calc R U . . .
C44 C 1.2840(2) 1.31245(15) 1.70335(14) 0.0552(9) Uani 1 1 d . . . . .
C45 C 1.1969(3) 1.36089(16) 1.64723(17) 0.0592(10) Uani 1 1 d . . . . .
H45A H 1.1763 1.3362 1.6258 0.071 Uiso 1 1 calc R U . . .
H45B H 1.1561 1.3621 1.6756 0.071 Uiso 1 1 calc R U . . .
C46 C 1.1896(3) 1.40424(12) 1.61995(14) 0.0729(13) Uani 1 1 d G . . . .
C47 C 1.1626(5) 1.40303(19) 1.57151(16) 0.120(3) Uani 1 1 d G . . . .
H47 H 1.1525 1.3749 1.5559 0.144 Uiso 1 1 calc R U . . .
C48 C 1.1503(8) 1.4429(3) 1.54589(18) 0.212(9) Uani 1 1 d G . . . .
H48 H 1.1318 1.4421 1.5128 0.254 Uiso 1 1 calc R U . . .
C49 C 1.1651(9) 1.48399(19) 1.5687(3) 0.198(8) Uani 1 1 d G . . . .
H49 H 1.1567 1.5112 1.5512 0.237 Uiso 1 1 calc R U . . .
C50 C 1.1921(7) 1.48520(12) 1.6172(3) 0.172(6) Uani 1 1 d G . . . .
H50 H 1.2022 1.5133 1.6328 0.206 Uiso 1 1 calc R U . . .
C51 C 1.2044(5) 1.44532(14) 1.64278(17) 0.121(3) Uani 1 1 d G . . . .
H51 H 1.2229 1.4462 1.6759 0.145 Uiso 1 1 calc R U . . .
C52 C 1.3082(2) 1.23179(15) 1.72145(13) 0.0525(8) Uani 1 1 d . . . . .
C53 C 1.3258(2) 1.23783(16) 1.77667(13) 0.0527(8) Uani 1 1 d . . . . .
C54 C 1.2118(3) 1.2170(2) 1.71230(15) 0.0703(12) Uani 1 1 d . . . . .
H54A H 1.1707 1.2406 1.7232 0.105 Uiso 1 1 calc R U . . .
H54B H 1.1997 1.1892 1.7304 0.105 Uiso 1 1 calc R U . . .
H54C H 1.2031 1.2116 1.6774 0.105 Uiso 1 1 calc R U . . .
C55 C 1.3742(3) 1.19629(15) 1.70406(14) 0.0616(10) Uani 1 1 d . . . . .
H55A H 1.3636 1.1899 1.6695 0.092 Uiso 1 1 calc R U . . .
H55B H 1.3660 1.1687 1.7230 0.092 Uiso 1 1 calc R U . . .
H55C H 1.4354 1.2074 1.7084 0.092 Uiso 1 1 calc R U . . .
O9 O 1.5000 1.33596(18) 1.7500 0.0769(14) Uani 1 2 d S T P . .
H9 H 1.508(3) 1.3538(13) 1.7732(15) 0.033(8) Uiso 1 1 d . . . . .

loop_
_atom_site_aniso_label
_atom_site_aniso_U_11
_atom_site_aniso_U_22
_atom_site_aniso_U_33
_atom_site_aniso_U_23
_atom_site_aniso_U_13
_atom_site_aniso_U_12
O1 0.276(8) 0.185(5) 0.061(2) 0.062(3) 0.086(4) 0.177(6)
O2 0.0518(18) 0.440(13) 0.0386(17) 0.053(4) 0.0024(14) 0.070(4)
O3 0.096(3) 0.133(3) 0.0498(18) 0.0046(19) -0.0258(18) -0.013(3)
O4 0.0482(13) 0.0938(19) 0.0291(11) -0.0163(11) -0.0012(9) -0.0058(13)
O5 0.084(2) 0.085(2) 0.0551(16) 0.0187(15) -0.0351(16) -0.0239(18)
O6 0.0511(15) 0.088(2) 0.0618(17) -0.0112(15) -0.0026(13) -0.0148(14)
O7 0.0626(17) 0.115(3) 0.0485(16) -0.0140(16) 0.0104(13) 0.0336(18)
O8 0.0561(15) 0.111(2) 0.0343(12) -0.0043(13) 0.0062(11) -0.0084(16)
N1 0.118(5) 0.232(8) 0.047(2) 0.049(3) 0.035(3) 0.120(5)
N2 0.0436(18) 0.198(6) 0.0405(18) 0.033(3) -0.0040(14) 0.014(3)
N3 0.0426(15) 0.144(4) 0.0300(14) -0.0065(18) -0.0073(12) -0.006(2)
N4 0.0422(14) 0.0719(18) 0.0302(12) -0.0100(12) 0.0002(10) -0.0022(13)
N5 0.0425(14) 0.0641(17) 0.0441(15) -0.0002(13) -0.0041(12) 0.0035(13)
N6 0.0376(13) 0.0651(17) 0.0516(17) -0.0142(14) -0.0013(12) 0.0018(12)
N7 0.0395(13) 0.0685(17) 0.0352(13) -0.0115(12) 0.0012(10) 0.0007(12)
N8 0.0440(14) 0.077(2) 0.0368(13) -0.0131(13) -0.0060(11) 0.0037(14)
C1 0.231(14) 0.180(11) 0.131(9) 0.106(9) 0.121(10) 0.150(11)
C2 0.205(11) 0.204(11) 0.070(4) 0.079(6) 0.081(6) 0.170(10)
C3 0.085(4) 0.266(9) 0.043(2) 0.028(4) 0.018(2) 0.094(5)
C4 0.051(2) 0.334(14) 0.036(2) 0.039(4) 0.0089(18) 0.054(5)
C5 0.054(3) 0.45(2) 0.040(2) 0.022(6) 0.011(2) 0.002(6)
C6 0.138(7) 0.411(16) 0.067(4) 0.007(7) 0.005(4) 0.184(9)
C7 0.055(2) 0.166(6) 0.044(2) 0.017(3) -0.0177(19) -0.019(3)
C8 0.055(2) 0.141(5) 0.045(2) 0.012(3) -0.0200(18) -0.014(3)
C9 0.074(3) 0.120(4) 0.054(2) 0.011(3) -0.010(2) -0.025(3)
C10 0.115(5) 0.082(4) 0.116(6) 0.005(4) 0.007(4) -0.018(4)
C15 0.205(16) 0.30(2) 0.39(3) 0.23(2) 0.19(2) 0.101(16)
C14 0.187(13) 0.238(15) 0.228(16) 0.171(14) 0.080(12) 0.039(11)
C13 0.39(3) 0.113(8) 0.176(13) 0.039(8) 0.093(17) -0.045(12)
C12 0.42(3) 0.150(11) 0.131(9) 0.056(8) -0.012(15) -0.086(16)
C11 0.33(2) 0.173(10) 0.099(6) 0.049(7) -0.048(10) -0.097(14)
C16 0.0398(16) 0.117(3) 0.0312(15) -0.0139(18) -0.0008(13) -0.0063(19)
C17 0.0404(16) 0.085(2) 0.0301(14) -0.0134(15) -0.0007(12) -0.0067(16)
C18 0.058(2) 0.130(4) 0.0395(19) -0.022(2) -0.0049(16) -0.021(3)
C19 0.083(3) 0.127(5) 0.052(2) -0.025(3) -0.010(2) -0.042(4)
C20 0.153(8) 0.092(4) 0.107(5) -0.019(4) -0.019(5) -0.042(5)
C21 0.207(13) 0.103(6) 0.131(8) 0.002(6) -0.040(9) -0.068(7)
C22 0.32(2) 0.137(9) 0.095(7) -0.009(6) -0.032(11) -0.139(13)
C23 0.187(12) 0.264(17) 0.061(4) -0.049(7) 0.026(6) -0.125(12)
C24 0.126(6) 0.223(10) 0.047(3) -0.037(4) 0.018(3) -0.087(7)
C25 0.0426(16) 0.066(2) 0.0381(16) -0.0003(14) -0.0005(13) 0.0062(14)
C26 0.0452(17) 0.069(2) 0.0353(15) 0.0025(14) -0.0011(13) -0.0030(15)
C27 0.060(2) 0.083(3) 0.062(2) -0.003(2) 0.0100(19) 0.020(2)
C28 0.094(4) 0.084(3) 0.070(3) -0.005(2) 0.003(3) 0.035(3)
C29 0.099(4) 0.097(4) 0.086(4) 0.006(3) -0.005(3) 0.010(3)
C30 0.156(8) 0.083(4) 0.111(6) 0.011(4) -0.002(6) 0.019(4)
C31 0.39(3) 0.059(3) 0.136(8) -0.024(5) -0.035(11) 0.006(7)
C32 0.56(4) 0.070(4) 0.116(7) -0.031(5) -0.080(14) 0.003(10)
C33 0.328(19) 0.078(4) 0.088(5) -0.020(4) -0.044(8) 0.009(7)
C34 0.0477(19) 0.067(2) 0.056(2) -0.0026(17) 0.0031(16) -0.0026(16)
C35 0.0464(17) 0.0595(19) 0.057(2) -0.0038(17) -0.0004(16) -0.0041(15)
C36 0.092(3) 0.072(3) 0.062(3) 0.010(2) 0.020(3) 0.012(2)
C37 0.332(12) 0.065(3) 0.062(3) -0.003(2) 0.066(5) -0.052(5)
C38 0.339(13) 0.115(5) 0.074(4) 0.012(4) 0.017(7) -0.112(7)
C39 0.52(2) 0.153(7) 0.146(10) 0.007(7) 0.028(12) -0.200(10)
C40 0.61(2) 0.107(6) 0.118(8) -0.001(6) 0.035(13) -0.143(10)
C41 0.62(2) 0.094(6) 0.147(11) -0.021(6) 0.049(14) -0.063(10)
C42 0.431(17) 0.084(5) 0.132(8) -0.016(5) 0.080(10) 0.010(7)
C43 0.0394(16) 0.066(2) 0.0520(19) -0.0194(16) -0.0031(14) 0.0082(15)
C44 0.0368(15) 0.086(3) 0.0423(17) -0.0189(17) -0.0045(13) 0.0129(16)
C45 0.0402(17) 0.077(2) 0.060(2) -0.0176(19) -0.0045(15) 0.0113(16)
C46 0.072(3) 0.083(3) 0.064(3) -0.004(2) 0.000(2) 0.028(2)
C47 0.160(8) 0.129(6) 0.071(4) 0.007(4) -0.013(5) 0.017(6)
C48 0.38(3) 0.171(11) 0.082(6) 0.022(7) -0.021(11) 0.053(15)
C49 0.32(2) 0.148(10) 0.128(9) 0.051(8) -0.003(11) 0.088(12)
C50 0.291(18) 0.089(5) 0.136(8) 0.006(5) 0.011(10) 0.070(8)
C51 0.187(9) 0.086(4) 0.089(4) -0.014(3) -0.005(5) 0.057(5)
C52 0.0456(17) 0.078(2) 0.0338(15) -0.0094(15) -0.0001(13) -0.0008(16)
C53 0.0386(15) 0.083(2) 0.0364(15) -0.0103(16) 0.0018(13) 0.0067(16)
C54 0.059(2) 0.113(4) 0.0391(18) -0.005(2) -0.0016(17) -0.021(2)
C55 0.081(3) 0.065(2) 0.0391(17) -0.0094(16) 0.0061(18) -0.004(2)
O9 0.101(4) 0.063(2) 0.066(3) 0.000 -0.027(3) 0.000

loop_
_atom_type_symbol
_atom_type_description
_atom_type_scat_dispersion_real
_atom_type_scat_dispersion_imag
_atom_type_scat_source
C C 0.0181 0.0091 'International Tables Vol C Tables 4.2.6.8 and 6.1.1.4'
H H 0.0000 0.0000 'International Tables Vol C Tables 4.2.6.8 and 6.1.1.4'
N N 0.0311 0.0180 'International Tables Vol C Tables 4.2.6.8 and 6.1.1.4'
O O 0.0492 0.0322 'International Tables Vol C Tables 4.2.6.8 and 6.1.1.4'

loop_
_geom_angle_atom_site_label_1
_geom_angle_atom_site_label_2
_geom_angle_atom_site_label_3
_geom_angle
_geom_angle_site_symmetry_1
_geom_angle_site_symmetry_3
_geom_angle_publ_flag
C2 N1 C3 124.2(8) . . ?
C2 N1 H1 111.5 . . ?
C3 N1 H1 105.1 . . ?
C4 N2 C7 121.5(5) . . ?
C4 N2 H2 119.2 . . ?
C7 N2 H2 119.2 . . ?
C8 N3 C16 119.8(4) . . ?
C8 N3 H3 120.1 . . ?
C16 N3 H3 120.1 . . ?
C17 N4 C25 120.1(3) . . ?
C17 N4 H4 119.9 . . ?
C25 N4 H4 119.9 . . ?
C26 N5 C34 120.9(3) . . ?
C26 N5 H5 119.5 . . ?
C34 N5 H5 119.5 . . ?
C35 N6 C43 122.9(3) . . ?
C35 N6 H6 118.5 . . ?
C43 N6 H6 118.5 . . ?
C44 N7 C52 123.4(3) . . ?
C44 N7 H7 118.3 . . ?
C52 N7 H7 118.3 . . ?
C53 N8 H8A 120.0 . . ?
C53 N8 H8B 120.0 . . ?
H8A N8 H8B 120.0 . . ?
C2 C1 H1A 109.5 . . ?
C2 C1 H1B 109.5 . . ?
H1A C1 H1B 109.5 . . ?
C2 C1 H1C 109.5 . . ?
H1A C1 H1C 109.5 . . ?
H1B C1 H1C 109.5 . . ?
O1 C2 C1 127.2(12) . . ?
O1 C2 N1 113.8(16) . . ?
C1 C2 N1 118.8(9) . . ?
N1 C3 C6 114.9(11) . . ?
N1 C3 C4 111.6(5) . . ?
C6 C3 C4 108.2(6) . . ?
N1 C3 C5 110.0(5) . . ?
C6 C3 C5 108.5(7) . . ?
C4 C3 C5 102.9(10) . . ?
O2 C4 N2 120.1(9) . . ?
O2 C4 C3 123.2(7) . . ?
N2 C4 C3 116.7(5) . . ?
C3 C5 H5A 109.5 . . ?
C3 C5 H5B 109.5 . . ?
H5A C5 H5B 109.5 . . ?
C3 C5 H5C 109.5 . . ?
H5A C5 H5C 109.5 . . ?
H5B C5 H5C 109.5 . . ?
C3 C6 H6A 109.5 . . ?
C3 C6 H6B 109.5 . . ?
H6A C6 H6B 109.5 . . ?
C3 C6 H6C 109.5 . . ?
H6A C6 H6C 109.5 . . ?
H6B C6 H6C 109.5 . . ?
N2 C7 C8 111.6(6) . . ?
N2 C7 C9 111.0(4) . . ?
C8 C7 C9 113.2(5) . . ?
N2 C7 H7A 106.9 . . ?
C8 C7 H7A 106.9 . . ?
C9 C7 H7A 106.9 . . ?
O3 C8 N3 122.0(5) . . ?
O3 C8 C7 117.9(6) . . ?
N3 C8 C7 120.0(5) . . ?
C7 C9 C10 114.3(5) . . ?
C7 C9 H9A 108.7 . . ?
C10 C9 H9A 108.7 . . ?
C7 C9 H9B 108.7 . . ?
C10 C9 H9B 108.7 . . ?
H9A C9 H9B 107.6 . . ?
C15 C10 C11 120.0 . . ?
C15 C10 C9 123.9(4) . . ?
C11 C10 C9 116.1(4) . . ?
C10 C15 C14 120.0 . . ?
C10 C15 H15 120.0 . . ?
C14 C15 H15 120.0 . . ?
C15 C14 C13 120.0 . . ?
C15 C14 H14 120.0 . . ?
C13 C14 H14 120.0 . . ?
C14 C13 C12 120.0 . . ?
C14 C13 H13 120.0 . . ?
C12 C13 H13 120.0 . . ?
C11 C12 C13 120.0 . . ?
C11 C12 H12 120.0 . . ?
C13 C12 H12 120.0 . . ?
C12 C11 C10 120.0 . . ?
C12 C11 H11 120.0 . . ?
C10 C11 H11 120.0 . . ?
N3 C16 C18 110.4(3) . . ?
N3 C16 C17 109.8(3) . . ?
C18 C16 C17 111.5(4) . . ?
N3 C16 H16 108.4 . . ?
C18 C16 H16 108.4 . . ?
C17 C16 H16 108.4 . . ?
O4 C17 N4 122.5(3) . . ?
O4 C17 C16 121.4(3) . . ?
N4 C17 C16 116.1(3) . . ?
C19 C18 C16 112.9(4) . . ?
C19 C18 H18A 109.0 . . ?
C16 C18 H18A 109.0 . . ?
C19 C18 H18B 109.0 . . ?
C16 C18 H18B 109.0 . . ?
H18A C18 H18B 107.8 . . ?
C20 C19 C24 117.0(8) . . ?
C20 C19 C18 120.1(7) . . ?
C24 C19 C18 122.8(8) . . ?
C19 C20 C21 121.7(12) . . ?
C19 C20 H20 119.2 . . ?
C21 C20 H20 119.2 . . ?
C22 C21 C20 122.1(16) . . ?
C22 C21 H21 118.9 . . ?
C20 C21 H21 118.9 . . ?
C21 C22 C23 119.3(13) . . ?
C21 C22 H22 120.3 . . ?
C23 C22 H22 120.3 . . ?
C22 C23 C24 121.6(13) . . ?
C22 C23 H23 119.2 . . ?
C24 C23 H23 119.2 . . ?
C19 C24 C23 118.1(13) . . ?
C19 C24 H24 120.9 . . ?
C23 C24 H24 120.9 . . ?
N4 C25 C27 109.3(3) . . ?
N4 C25 C26 113.8(3) . . ?
C27 C25 C26 112.7(3) . . ?
N4 C25 H25 106.9 . . ?
C27 C25 H25 106.9 . . ?
C26 C25 H25 106.9 . . ?
O5 C26 N5 121.4(4) . . ?
O5 C26 C25 119.9(4) . . ?
N5 C26 C25 118.6(3) . . ?
C25 C27 C28 110.5(4) . . ?
C25 C27 H27A 109.6 . . ?
C28 C27 H27A 109.6 . . ?
C25 C27 H27B 109.6 . . ?
C28 C27 H27B 109.6 . . ?
H27A C27 H27B 108.1 . . ?
C29 C28 C33 120.0 . . ?
C29 C28 C27 119.8(3) . . ?
C33 C28 C27 120.2(3) . . ?
C30 C29 C28 120.0 . . ?
C30 C29 H29 120.0 . . ?
C28 C29 H29 120.0 . . ?
C29 C30 C31 120.0 . . ?
C29 C30 H30 120.0 . . ?
C31 C30 H30 120.0 . . ?
C32 C31 C30 120.0 . . ?
C32 C31 H31 120.0 . . ?
C30 C31 H31 120.0 . . ?
C33 C32 C31 120.0 . . ?
C33 C32 H32 120.0 . . ?
C31 C32 H32 120.0 . . ?
C32 C33 C28 120.0 . . ?
C32 C33 H33 120.0 . . ?
C28 C33 H33 120.0 . . ?
N5 C34 C36 110.5(4) . . ?
N5 C34 C35 111.1(3) . . ?
C36 C34 C35 112.3(4) . . ?
N5 C34 H34 107.6 . . ?
C36 C34 H34 107.6 . . ?
C35 C34 H34 107.6 . . ?
O6 C35 N6 123.0(4) . . ?
O6 C35 C34 120.8(4) . . ?
N6 C35 C34 116.2(4) . . ?
C37 C36 C34 114.5(5) . . ?
C37 C36 H36 122.8 . . ?
C34 C36 H36 122.8 . . ?
C38 C37 C42 120.0 . . ?
C38 C37 C36 119.5(5) . . ?
C42 C37 C36 120.5(5) . . ?
C37 C38 C39 120.0 . . ?
C37 C38 H38 120.0 . . ?
C39 C38 H38 120.0 . . ?
C40 C39 C38 120.0 . . ?
C40 C39 H39 120.0 . . ?
C38 C39 H39 120.0 . . ?
C39 C40 C41 120.0 . . ?
C39 C40 H40 120.0 . . ?
C41 C40 H40 120.0 . . ?
C40 C41 C42 120.0 . . ?
C40 C41 H41 120.0 . . ?
C42 C41 H41 120.0 . . ?
C41 C42 C37 120.0 . . ?
C41 C42 H42 120.0 . . ?
C37 C42 H42 120.0 . . ?
N6 C43 C44 114.9(3) . . ?
N6 C43 C45 109.6(3) . . ?
C44 C43 C45 108.2(3) . . ?
N6 C43 H43 108.0 . . ?
C44 C43 H43 108.0 . . ?
C45 C43 H43 108.0 . . ?
O7 C44 N7 122.5(4) . . ?
O7 C44 C43 119.5(4) . . ?
N7 C44 C43 118.1(3) . . ?
C46 C45 C43 114.5(4) . . ?
C46 C45 H45A 108.6 . . ?
C43 C45 H45A 108.6 . . ?
C46 C45 H45B 108.6 . . ?
C43 C45 H45B 108.6 . . ?
H45A C45 H45B 107.6 . . ?
C47 C46 C51 120.0 . . ?
C47 C46 C45 118.6(3) . . ?
C51 C46 C45 121.3(3) . . ?
C48 C47 C46 120.0 . . ?
C48 C47 H47 120.0 . . ?
C46 C47 H47 120.0 . . ?
C49 C48 C47 120.0 . . ?
C49 C48 H48 120.0 . . ?
C47 C48 H48 120.0 . . ?
C50 C49 C48 120.0 . . ?
C50 C49 H49 120.0 . . ?
C48 C49 H49 120.0 . . ?
C51 C50 C49 120.0 . . ?
C51 C50 H50 120.0 . . ?
C49 C50 H50 120.0 . . ?
C50 C51 C46 120.0 . . ?
C50 C51 H51 120.0 . . ?
C46 C51 H51 120.0 . . ?
N7 C52 C55 108.0(3) . . ?
N7 C52 C54 109.8(4) . . ?
C55 C52 C54 111.1(4) . . ?
N7 C52 C53 111.0(3) . . ?
C55 C52 C53 106.1(3) . . ?
C54 C52 C53 110.7(3) . . ?
O8 C53 N8 123.7(3) . . ?
O8 C53 C52 118.8(4) . . ?
N8 C53 C52 117.1(3) . . ?
C52 C54 H54A 109.5 . . ?
C52 C54 H54B 109.5 . . ?
H54A C54 H54B 109.5 . . ?
C52 C54 H54C 109.5 . . ?
H54A C54 H54C 109.5 . . ?
H54B C54 H54C 109.5 . . ?
C52 C55 H55A 109.5 . . ?
C52 C55 H55B 109.5 . . ?
H55A C55 H55B 109.5 . . ?
C52 C55 H55C 109.5 . . ?
H55A C55 H55C 109.5 . . ?
H55B C55 H55C 109.5 . . ?

loop_
_geom_bond_atom_site_label_1
_geom_bond_atom_site_label_2
_geom_bond_distance
_geom_bond_site_symmetry_2
_geom_bond_publ_flag
O1 C2 1.271(13) . ?
O2 C4 1.242(7) . ?
O3 C8 1.247(7) . ?
O4 C17 1.226(4) . ?
O5 C26 1.224(5) . ?
O6 C35 1.220(5) . ?
O7 C44 1.235(5) . ?
O8 C53 1.235(5) . ?
N1 C2 1.402(15) . ?
N1 C3 1.398(15) . ?
N1 H1 0.8602 . ?
N2 C4 1.340(9) . ?
N2 C7 1.445(10) . ?
N2 H2 0.8800 . ?
N3 C8 1.316(8) . ?
N3 C16 1.466(6) . ?
N3 H3 0.8800 . ?
N4 C17 1.351(5) . ?
N4 C25 1.451(4) . ?
N4 H4 0.8800 . ?
N5 C26 1.344(5) . ?
N5 C34 1.452(6) . ?
N5 H5 0.8800 . ?
N6 C35 1.349(5) . ?
N6 C43 1.453(5) . ?
N6 H6 0.8800 . ?
N7 C44 1.338(5) . ?
N7 C52 1.472(6) . ?
N7 H7 0.8800 . ?
N8 C53 1.321(5) . ?
N8 H8A 0.8800 . ?
N8 H8B 0.8800 . ?
C1 C2 1.39(2) . ?
C1 H1A 0.9800 . ?
C1 H1B 0.9800 . ?
C1 H1C 0.9800 . ?
C3 C6 1.539(9) . ?
C3 C4 1.582(13) . ?
C3 C5 1.583(14) . ?
C5 H5A 0.9800 . ?
C5 H5B 0.9800 . ?
C5 H5C 0.9800 . ?
C6 H6A 0.9800 . ?
C6 H6B 0.9800 . ?
C6 H6C 0.9800 . ?
C7 C8 1.519(7) . ?
C7 C9 1.518(9) . ?
C7 H7A 1.0000 . ?
C9 C10 1.525(7) . ?
C9 H9A 0.9900 . ?
C9 H9B 0.9900 . ?
C10 C15 1.3900 . ?
C10 C11 1.3900 . ?
C15 C14 1.3900 . ?
C15 H15 0.9500 . ?
C14 C13 1.3900 . ?
C14 H14 0.9500 . ?
C13 C12 1.3900 . ?
C13 H13 0.9500 . ?
C12 C11 1.3900 . ?
C12 H12 0.9500 . ?
C11 H11 0.9500 . ?
C16 C18 1.511(8) . ?
C16 C17 1.526(5) . ?
C16 H16 1.0000 . ?
C18 C19 1.501(9) . ?
C18 H18A 0.9900 . ?
C18 H18B 0.9900 . ?
C19 C20 1.375(13) . ?
C19 C24 1.357(10) . ?
C20 C21 1.360(15) . ?
C20 H20 0.9500 . ?
C21 C22 1.30(2) . ?
C21 H21 0.9500 . ?
C22 C23 1.31(2) . ?
C22 H22 0.9500 . ?
C23 C24 1.447(19) . ?
C23 H23 0.9500 . ?
C24 H24 0.9500 . ?
C25 C27 1.526(5) . ?
C25 C26 1.514(6) . ?
C25 H25 1.0000 . ?
C27 C28 1.516(7) . ?
C27 H27A 0.9900 . ?
C27 H27B 0.9900 . ?
C28 C29 1.3900 . ?
C28 C33 1.3900 . ?
C29 C30 1.3900 . ?
C29 H29 0.9500 . ?
C30 C31 1.3900 . ?
C30 H30 0.9500 . ?
C31 C32 1.3900 . ?
C31 H31 0.9500 . ?
C32 C33 1.3900 . ?
C32 H32 0.9500 . ?
C33 H33 0.9500 . ?
C34 C36 1.531(7) . ?
C34 C35 1.532(6) . ?
C34 H34 1.0000 . ?
C36 C37 1.423(8) . ?
C36 H36 0.9500 . ?
C37 C38 1.3900 . ?
C37 C42 1.3900 . ?
C38 C39 1.3900 . ?
C38 H38 0.9500 . ?
C39 C40 1.3900 . ?
C39 H39 0.9500 . ?
C40 C41 1.3900 . ?
C40 H40 0.9500 . ?
C41 C42 1.3900 . ?
C41 H41 0.9500 . ?
C42 H42 0.9500 . ?
C43 C44 1.529(6) . ?
C43 C45 1.529(5) . ?
C43 H43 1.0000 . ?
C45 C46 1.494(6) . ?
C45 H45A 0.9900 . ?
C45 H45B 0.9900 . ?
C46 C47 1.3900 . ?
C46 C51 1.3900 . ?
C47 C48 1.3900 . ?
C47 H47 0.9500 . ?
C48 C49 1.3900 . ?
C48 H48 0.9500 . ?
C49 C50 1.3900 . ?
C49 H49 0.9500 . ?
C50 C51 1.3900 . ?
C50 H50 0.9500 . ?
C51 H51 0.9500 . ?
C52 C55 1.521(6) . ?
C52 C54 1.527(6) . ?
C52 C53 1.548(5) . ?
C54 H54A 0.9800 . ?
C54 H54B 0.9800 . ?
C54 H54C 0.9800 . ?
C55 H55A 0.9800 . ?
C55 H55B 0.9800 . ?
C55 H55C 0.9800 . ?
O9 H9 0.84(4) . ?

loop_
_geom_torsion_atom_site_label_1
_geom_torsion_atom_site_label_2
_geom_torsion_atom_site_label_3
_geom_torsion_atom_site_label_4
_geom_torsion
_geom_torsion_site_symmetry_1
_geom_torsion_site_symmetry_2
_geom_torsion_site_symmetry_3
_geom_torsion_site_symmetry_4
_geom_torsion_publ_flag
C3 N1 C2 O1 9.2(9) . . . . ?
C3 N1 C2 C1 -176.6(8) . . . . ?
C2 N1 C3 C6 70.0(8) . . . . ?
C2 N1 C3 C4 -53.7(10) . . . . ?
C2 N1 C3 C5 -167.3(7) . . . . ?
C7 N2 C4 O2 3.0(13) . . . . ?
C7 N2 C4 C3 -175.7(7) . . . . ?
N1 C3 C4 O2 133.1(9) . . . . ?
C6 C3 C4 O2 5.7(15) . . . . ?
C5 C3 C4 O2 -109.0(10) . . . . ?
N1 C3 C4 N2 -48.3(11) . . . . ?
C6 C3 C4 N2 -175.7(10) . . . . ?
C5 C3 C4 N2 69.6(9) . . . . ?
C4 N2 C7 C8 -67.9(8) . . . . ?
C4 N2 C7 C9 164.8(6) . . . . ?
C16 N3 C8 O3 -10.5(8) . . . . ?
C16 N3 C8 C7 171.7(4) . . . . ?
N2 C7 C8 O3 155.4(5) . . . . ?
C9 C7 C8 O3 -78.5(6) . . . . ?
N2 C7 C8 N3 -26.6(6) . . . . ?
C9 C7 C8 N3 99.4(7) . . . . ?
N2 C7 C9 C10 -68.2(7) . . . . ?
C8 C7 C9 C10 165.5(5) . . . . ?
C7 C9 C10 C15 -45.4(9) . . . . ?
C7 C9 C10 C11 134.0(6) . . . . ?
C11 C10 C15 C14 0.0 . . . . ?
C9 C10 C15 C14 179.3(7) . . . . ?
C10 C15 C14 C13 0.0 . . . . ?
C15 C14 C13 C12 0.0 . . . . ?
C14 C13 C12 C11 0.0 . . . . ?
C13 C12 C11 C10 0.0 . . . . ?
C15 C10 C11 C12 0.0 . . . . ?
C9 C10 C11 C12 -179.4(7) . . . . ?
C8 N3 C16 C18 -175.4(5) . . . . ?
C8 N3 C16 C17 -52.1(6) . . . . ?
C25 N4 C17 O4 1.6(6) . . . . ?
C25 N4 C17 C16 -176.1(4) . . . . ?
N3 C16 C17 O4 137.1(5) . . . . ?
C18 C16 C17 O4 -100.3(5) . . . . ?
N3 C16 C17 N4 -45.1(6) . . . . ?
C18 C16 C17 N4 77.5(5) . . . . ?
N3 C16 C18 C19 173.1(5) . . . . ?
C17 C16 C18 C19 50.8(6) . . . . ?
C16 C18 C19 C20 -95.4(7) . . . . ?
C16 C18 C19 C24 83.0(6) . . . . ?
C24 C19 C20 C21 0.6(10) . . . . ?
C18 C19 C20 C21 179.1(6) . . . . ?
C19 C20 C21 C22 0.0(13) . . . . ?
C20 C21 C22 C23 1.5(16) . . . . ?
C21 C22 C23 C24 -3.6(17) . . . . ?
C20 C19 C24 C23 -2.5(10) . . . . ?
C18 C19 C24 C23 179.1(6) . . . . ?
C22 C23 C24 C19 4.1(14) . . . . ?
C17 N4 C25 C27 159.2(4) . . . . ?
C17 N4 C25 C26 -73.8(5) . . . . ?
C34 N5 C26 O5 -8.1(6) . . . . ?
C34 N5 C26 C25 169.2(3) . . . . ?
N4 C25 C26 O5 162.9(4) . . . . ?
C27 C25 C26 O5 -71.9(5) . . . . ?
N4 C25 C26 N5 -14.4(5) . . . . ?
C27 C25 C26 N5 110.7(4) . . . . ?
N4 C25 C27 C28 -72.0(4) . . . . ?
C26 C25 C27 C28 160.5(3) . . . . ?
C25 C27 C28 C29 -74.2(5) . . . . ?
C25 C27 C28 C33 103.2(5) . . . . ?
C33 C28 C29 C30 0.0 . . . . ?
C27 C28 C29 C30 177.4(5) . . . . ?
C28 C29 C30 C31 0.0 . . . . ?
C29 C30 C31 C32 0.0 . . . . ?
C30 C31 C32 C33 0.0 . . . . ?
C31 C32 C33 C28 0.0 . . . . ?
C29 C28 C33 C32 0.0 . . . . ?
C27 C28 C33 C32 -177.4(5) . . . . ?
C26 N5 C34 C36 163.0(4) . . . . ?
C26 N5 C34 C35 -71.7(4) . . . . ?
C43 N6 C35 O6 5.3(7) . . . . ?
C43 N6 C35 C34 -173.8(4) . . . . ?
N5 C34 C35 O6 141.4(4) . . . . ?
C36 C34 C35 O6 -94.3(5) . . . . ?
N5 C34 C35 N6 -39.5(5) . . . . ?
C36 C34 C35 N6 84.8(5) . . . . ?
N5 C34 C36 C37 -170.4(5) . . . . ?
C35 C34 C36 C37 65.0(6) . . . . ?
C34 C36 C37 C38 73.3(6) . . . . ?
C34 C36 C37 C42 -107.9(5) . . . . ?
C42 C37 C38 C39 0.0 . . . . ?
C36 C37 C38 C39 178.8(5) . . . . ?
C37 C38 C39 C40 0.0 . . . . ?
C38 C39 C40 C41 0.0 . . . . ?
C39 C40 C41 C42 0.0 . . . . ?
C40 C41 C42 C37 0.0 . . . . ?
C38 C37 C42 C41 0.0 . . . . ?
C36 C37 C42 C41 -178.8(5) . . . . ?
C35 N6 C43 C44 -97.9(5) . . . . ?
C35 N6 C43 C45 140.0(4) . . . . ?
C52 N7 C44 O7 14.0(6) . . . . ?
C52 N7 C44 C43 -164.5(3) . . . . ?
N6 C43 C44 O7 178.7(4) . . . . ?
C45 C43 C44 O7 -58.5(5) . . . . ?
N6 C43 C44 N7 -2.7(5) . . . . ?
C45 C43 C44 N7 120.1(4) . . . . ?
N6 C43 C45 C46 -69.2(4) . . . . ?
C44 C43 C45 C46 164.9(3) . . . . ?
C43 C45 C46 C47 117.9(5) . . . . ?
C43 C45 C46 C51 -65.8(5) . . . . ?
C51 C46 C47 C48 0.0 . . . . ?
C45 C46 C47 C48 176.4(5) . . . . ?
C46 C47 C48 C49 0.0 . . . . ?
C47 C48 C49 C50 0.0 . . . . ?
C48 C49 C50 C51 0.0 . . . . ?
C49 C50 C51 C46 0.0 . . . . ?
C47 C46 C51 C50 0.0 . . . . ?
C45 C46 C51 C50 -176.3(5) . . . . ?
C44 N7 C52 C55 -176.0(3) . . . . ?
C44 N7 C52 C54 62.8(4) . . . . ?
C44 N7 C52 C53 -60.0(4) . . . . ?
N7 C52 C53 O8 149.1(4) . . . . ?
C55 C52 C53 O8 -93.8(4) . . . . ?
C54 C52 C53 O8 26.9(6) . . . . ?
N7 C52 C53 N8 -37.6(5) . . . . ?
C55 C52 C53 N8 79.5(5) . . . . ?
C54 C52 C53 N8 -159.9(4) . . . . ?

loop_
_platon_squeeze_void_nr
_platon_squeeze_void_average_x
_platon_squeeze_void_average_y
_platon_squeeze_void_average_z
_platon_squeeze_void_volume
_platon_squeeze_void_count_electrons
_platon_squeeze_void_content
1 0.695 0.446 0.023 17 2 ' '
2 0.195 0.946 0.023 17 2 ' '
3 0.629 0.026 0.250 564 85 ' '
4 0.135 0.526 0.250 564 85 ' '
5 0.500 0.359 0.250 38 1 ' '
6 -0.000 0.859 0.250 38 1 ' '
7 0.305 0.446 0.477 17 2 ' '
8 0.805 0.946 0.477 17 2 ' '
9 0.805 0.055 0.524 17 2 ' '
10 0.305 0.555 0.524 17 2 ' '
11 0.366 -0.026 0.750 563 85 ' '
12 0.934 0.474 0.750 563 85 ' '
13 1.000 0.141 0.750 39 1 ' '
14 0.500 0.641 0.750 39 1 ' '
15 0.195 0.055 0.976 17 2 ' '
16 0.695 0.555 0.976 17 2 ' '
